data_7246098
loop_
_publ_author_name
'Rekha Rout, Smruti'
'Kenguva, Gowtham'
'Giri, Lopamudra'
'Dandela, Rambabu'

_publ_section_title
;
 Novel salts of the antiemetic drug domperidone: synthesis,
 characterization and physicochemical property investigation
;
_journal_issue 4
_journal_name_full CrystEngComm
_journal_page_first 513
_journal_page_last 524
_journal_paper_doi 10.1039/D2CE00902A
_journal_volume 25
_journal_year 2023
_chemical_formula_moiety 'C22 H25 Cl N5 O2,C7 H5 O4'
_chemical_formula_sum 'C29 H30 Cl N5 O6'
_chemical_formula_weight 580.03
_space_group_crystal_system monoclinic
_space_group_IT_number 14
_space_group_name_Hall '-P 2yn'
_space_group_name_H-M_alt 'P 1 21/n 1'
_atom_sites_solution_hydrogens mixed
_audit_creation_method SHELXL-2018/3
_audit_update_record
;
2022-06-30 deposited with the CCDC.	2022-12-12 downloaded from the CCDC.
;
_cell_angle_alpha 90
_cell_angle_beta 98.09(1)
_cell_angle_gamma 90
_cell_formula_units_Z 4
_cell_length_a 12.954(5)
_cell_length_b 10.892(4)
_cell_length_c 19.820(9)
_cell_measurement_reflns_used 3364
_cell_measurement_temperature 293(2)
_cell_measurement_theta_max 0.963
_cell_measurement_theta_min 0.952
_cell_volume 2768.7(19)
_computing_cell_refinement 'Bruker SHELXL'
_computing_data_collection 'Bruker APEX3'
_computing_data_reduction 'Bruker SAINT'
_computing_molecular_graphics 'Bruker SHELXTL'
_computing_publication_material 'Bruker SHELXTL'
_computing_structure_refinement 'SHELXL-2018/3 (Sheldrick, 2018)'
_computing_structure_solution 'SHELXT 2018/2 (Sheldrick, 2018)'
_diffrn_ambient_temperature 293(2)
_diffrn_measured_fraction_theta_full 0.998
_diffrn_measured_fraction_theta_max 0.985
_diffrn_measurement_device_type 'Bruker D8 Venture photon 100 CMOS detector'
_diffrn_measurement_method 'Omega and Phi scans'
_diffrn_radiation_type MoK\a
_diffrn_radiation_wavelength 0.71073
_diffrn_reflns_av_R_equivalents 0.0885
_diffrn_reflns_av_unetI/netI 0.0693
_diffrn_reflns_Laue_measured_fraction_full 0.998
_diffrn_reflns_Laue_measured_fraction_max 0.985
_diffrn_reflns_limit_h_max 16
_diffrn_reflns_limit_h_min -16
_diffrn_reflns_limit_k_max 14
_diffrn_reflns_limit_k_min -14
_diffrn_reflns_limit_l_max 25
_diffrn_reflns_limit_l_min -25
_diffrn_reflns_number 34049
_diffrn_reflns_point_group_measured_fraction_full 0.998
_diffrn_reflns_point_group_measured_fraction_max 0.985
_diffrn_reflns_theta_full 25.242
_diffrn_reflns_theta_max 27.680
_diffrn_reflns_theta_min 2.453
_diffrn_source microfocus
_exptl_absorpt_coefficient_mu 0.191
_exptl_absorpt_correction_T_max 0.963
_exptl_absorpt_correction_T_min 0.952
_exptl_absorpt_correction_type multi-scan
_exptl_crystal_colour colorless
_exptl_crystal_density_diffrn 1.391
_exptl_crystal_description block
_exptl_crystal_F_000 1216.0
_exptl_crystal_size_max 0.26
_exptl_crystal_size_mid 0.23
_exptl_crystal_size_min 0.20
_refine_diff_density_max 0.200
_refine_diff_density_min -0.333
_refine_diff_density_rms 0.051
_refine_ls_extinction_method none
_refine_ls_goodness_of_fit_ref 0.960
_refine_ls_hydrogen_treatment mixed
_refine_ls_matrix_type full
_refine_ls_number_parameters 384
_refine_ls_number_reflns 6380
_refine_ls_number_restraints 0
_refine_ls_restrained_S_all 0.960
_refine_ls_R_factor_all 0.1324
_refine_ls_R_factor_gt 0.0557
_refine_ls_shift/su_max 0.000
_refine_ls_shift/su_mean 0.000
_refine_ls_structure_factor_coef Fsqd
_refine_ls_weighting_details 'w=1/[\s^2^(Fo^2^)+(0.1000P)^2^+1.0750P] where P=(Fo^2^+2Fc^2^)/3'
_refine_ls_weighting_scheme calc
_refine_ls_wR_factor_gt 0.1357
_refine_ls_wR_factor_ref 0.1999
_reflns_Friedel_coverage 0.000
_reflns_number_gt 3364
_reflns_number_total 6474
_reflns_threshold_expression 'I > 2\s(I)'
_cod_data_source_file d2ce00902a2.cif
_cod_data_source_block D_17_R_0m_a_a
_cod_depositor_comments 'Adding full bibliography for 7246090--7246098.cif.'
_cod_original_cell_volume 2768.7(1)
_cod_original_sg_symbol_H-M 'P 21/n'
_cod_original_formula_sum 'C22 H25 Cl N5 O2,C7 H5 O4'
_cod_database_code 7246098
_shelx_shelxl_version_number 2018/3
_shelx_space_group_comment
;
The symmetry employed for this shelxl refinement is uniquely defined
by the following loop, which should always be used as a source of
symmetry information in preference to the above space-group names.
They are only intended as comments.
;

loop_
_space_group_symop_operation_xyz
'x, y, z'
'-x+1/2, y+1/2, -z+1/2'
'-x, -y, -z'
'x-1/2, -y-1/2, z-1/2'

loop_
_atom_site_label
_atom_site_type_symbol
_atom_site_fract_x
_atom_site_fract_y
_atom_site_fract_z
_atom_site_U_iso_or_equiv
_atom_site_adp_type
_atom_site_occupancy
_atom_site_site_symmetry_order
_atom_site_calc_flag
_atom_site_refinement_flags_posn
_atom_site_refinement_flags_adp
_atom_site_refinement_flags_occupancy
_atom_site_disorder_assembly
_atom_site_disorder_group
Cl1 Cl 0.88085(8) 0.60371(8) 0.34964(4) 0.0692(3) Uani 1 1 d . . . . .
O2 O 1.07505(17) 0.0782(2) 0.56885(11) 0.0602(6) Uani 1 1 d . . . . .
O5 O 0.31858(17) 0.5547(2) 0.30764(11) 0.0610(6) Uani 1 1 d . . . . .
H5 H 0.363965 0.575650 0.285037 0.092 Uiso 1 1 calc R U . . .
O6 O 0.26724(16) 0.2625(2) 0.47550(12) 0.0646(6) Uani 1 1 d . . . . .
H6 H 0.300720 0.215736 0.502680 0.097 Uiso 1 1 calc R U . . .
O4 O 0.41915(18) 0.1699(2) 0.54650(11) 0.0642(6) Uani 1 1 d . . . . .
O3 O 0.57800(17) 0.2473(2) 0.54753(12) 0.0668(6) Uani 1 1 d . . . . .
O1 O 0.56434(19) 0.3915(2) 0.78942(12) 0.0704(7) Uani 1 1 d . . . . .
N4 N 0.92271(18) 0.1943(2) 0.54293(12) 0.0463(6) Uani 1 1 d . . . . .
N3 N 0.66193(19) 0.0863(2) 0.63928(12) 0.0455(6) Uani 1 1 d . . . . .
N5 N 1.0574(2) 0.2376(2) 0.49055(12) 0.0496(6) Uani 1 1 d . . . . .
N2 N 0.4247(2) 0.2599(2) 0.75500(12) 0.0522(6) Uani 1 1 d . . . . .
N1 N 0.4068(2) 0.3972(3) 0.83350(14) 0.0560(7) Uani 1 1 d . . . . .
C18 C 0.8934(2) 0.2939(3) 0.49973(14) 0.0434(6) Uani 1 1 d . . . . .
C28 C 0.3335(2) 0.3318(3) 0.44466(15) 0.0464(7) Uani 1 1 d . . . . .
C17 C 0.9796(2) 0.3214(3) 0.46680(14) 0.0429(6) Uani 1 1 d . . . . .
C23 C 0.4412(2) 0.3251(3) 0.46671(14) 0.0450(7) Uani 1 1 d . . . . .
C13 C 0.8592(2) 0.1297(3) 0.58703(15) 0.0473(7) Uani 1 1 d . . . . .
H13 H 0.903637 0.068042 0.612755 0.057 Uiso 1 1 calc R U . . .
C22 C 0.9787(2) 0.4158(3) 0.42085(15) 0.0491(7) Uani 1 1 d . . . . .
H22 H 1.036431 0.433623 0.399495 0.059 Uiso 1 1 calc R U . . .
C14 C 0.7690(2) 0.0622(3) 0.54538(16) 0.0508(7) Uani 1 1 d . . . . .
H14A H 0.726429 0.120287 0.516614 0.061 Uiso 1 1 calc R U . . .
H14B H 0.796163 0.002511 0.516095 0.061 Uiso 1 1 calc R U . . .
C11 C 0.7512(2) 0.1483(3) 0.68249(15) 0.0505(7) Uani 1 1 d . . . . .
H11A H 0.792462 0.087457 0.710052 0.061 Uiso 1 1 calc R U . . .
H11B H 0.724416 0.206120 0.712951 0.061 Uiso 1 1 calc R U . . .
C19 C 0.8029(2) 0.3626(3) 0.48597(16) 0.0515(7) Uani 1 1 d . . . . .
H19 H 0.744912 0.345151 0.507166 0.062 Uiso 1 1 calc R U . . .
C26 C 0.3610(2) 0.4793(3) 0.35937(14) 0.0480(7) Uani 1 1 d . . . . .
C12 C 0.8198(2) 0.2157(3) 0.63839(15) 0.0508(7) Uani 1 1 d . . . . .
H12A H 0.878766 0.251508 0.667246 0.061 Uiso 1 1 calc R U . . .
H12B H 0.780222 0.281827 0.614302 0.061 Uiso 1 1 calc R U . . .
C7 C 0.4747(3) 0.3540(3) 0.79276(15) 0.0548(8) Uani 1 1 d . . . . .
C6 C 0.3125(2) 0.3333(3) 0.82079(15) 0.0486(7) Uani 1 1 d . . . . .
C20 C 0.8014(2) 0.4586(3) 0.43938(15) 0.0516(7) Uani 1 1 d . . . . .
H20 H 0.741748 0.506492 0.429429 0.062 Uiso 1 1 calc R U . . .
C27 C 0.2945(2) 0.4098(3) 0.39177(16) 0.0544(8) Uani 1 1 d . . . . .
H27 H 0.222968 0.414996 0.378208 0.065 Uiso 1 1 calc R U . . .
C16 C 1.0237(2) 0.1610(3) 0.53781(15) 0.0476(7) Uani 1 1 d . . . . .
C29 C 0.4828(2) 0.2430(3) 0.52389(15) 0.0497(7) Uani 1 1 d . . . . .
C1 C 0.3238(2) 0.2453(3) 0.77145(15) 0.0484(7) Uani 1 1 d . . . . .
C21 C 0.8874(2) 0.4833(3) 0.40793(15) 0.0498(7) Uani 1 1 d . . . . .
C24 C 0.5060(2) 0.3979(3) 0.43325(17) 0.0564(8) Uani 1 1 d . . . . .
H24 H 0.577576 0.395371 0.447374 0.068 Uiso 1 1 calc R U . . .
C8 C 0.4709(3) 0.1932(3) 0.70305(16) 0.0566(8) Uani 1 1 d . . . . .
H8A H 0.509005 0.250380 0.678230 0.068 Uiso 1 1 calc R U . . .
H8B H 0.415804 0.157248 0.670943 0.068 Uiso 1 1 calc R U . . .
C15 C 0.7023(3) -0.0027(3) 0.59136(16) 0.0538(8) Uani 1 1 d . . . . .
H15A H 0.644037 -0.042495 0.563736 0.065 Uiso 1 1 calc R U . . .
H15B H 0.743357 -0.065576 0.617399 0.065 Uiso 1 1 calc R U . . .
C9 C 0.5439(3) 0.0931(3) 0.73280(17) 0.0602(9) Uani 1 1 d . . . . .
H9A H 0.506185 0.038381 0.759264 0.072 Uiso 1 1 calc R U . . .
H9B H 0.600035 0.129980 0.763737 0.072 Uiso 1 1 calc R U . . .
C25 C 0.4679(2) 0.4737(3) 0.37987(17) 0.0571(8) Uani 1 1 d . . . . .
H25 H 0.513159 0.520411 0.357857 0.069 Uiso 1 1 calc R U . . .
C10 C 0.5911(3) 0.0175(3) 0.68002(18) 0.0617(9) Uani 1 1 d . . . . .
H10A H 0.630076 -0.049895 0.703264 0.074 Uiso 1 1 calc R U . . .
H10B H 0.534626 -0.017810 0.648654 0.074 Uiso 1 1 calc R U . . .
C5 C 0.2197(3) 0.3463(3) 0.84710(16) 0.0595(9) Uani 1 1 d . . . . .
H5A H 0.211793 0.405226 0.879909 0.071 Uiso 1 1 calc R U . . .
C4 C 0.1395(3) 0.2680(3) 0.82255(18) 0.0651(9) Uani 1 1 d . . . . .
H4 H 0.076075 0.274699 0.839140 0.078 Uiso 1 1 calc R U . . .
C2 C 0.2436(3) 0.1668(3) 0.74751(17) 0.0594(8) Uani 1 1 d . . . . .
H2 H 0.251343 0.107374 0.714894 0.071 Uiso 1 1 calc R U . . .
C3 C 0.1507(3) 0.1801(3) 0.77415(19) 0.0666(9) Uani 1 1 d . . . . .
H3 H 0.094938 0.128694 0.759018 0.080 Uiso 1 1 calc R U . . .
H100 H 0.625(3) 0.152(3) 0.6113(17) 0.068(10) Uiso 1 1 d . . . . .
H101 H 1.123(3) 0.245(3) 0.4836(16) 0.061(10) Uiso 1 1 d . . . . .
H102 H 0.423(3) 0.459(3) 0.8636(18) 0.072(11) Uiso 1 1 d . . . . .

loop_
_atom_site_aniso_label
_atom_site_aniso_U_11
_atom_site_aniso_U_22
_atom_site_aniso_U_33
_atom_site_aniso_U_23
_atom_site_aniso_U_13
_atom_site_aniso_U_12
Cl1 0.0850(7) 0.0607(5) 0.0620(5) 0.0187(4) 0.0105(4) 0.0049(4)
O2 0.0494(13) 0.0641(13) 0.0708(14) 0.0233(12) 0.0211(11) 0.0169(11)
O5 0.0588(14) 0.0688(15) 0.0557(13) 0.0065(11) 0.0091(10) 0.0085(12)
O6 0.0424(12) 0.0778(16) 0.0752(16) 0.0155(12) 0.0137(11) -0.0056(11)
O4 0.0641(15) 0.0696(15) 0.0585(14) 0.0090(11) 0.0072(11) -0.0105(12)
O3 0.0460(13) 0.0808(16) 0.0719(15) 0.0130(13) 0.0019(11) 0.0068(11)
O1 0.0601(15) 0.0901(18) 0.0635(15) -0.0074(13) 0.0170(11) -0.0225(13)
N4 0.0383(13) 0.0499(14) 0.0533(14) 0.0138(11) 0.0151(10) 0.0068(11)
N3 0.0445(14) 0.0445(13) 0.0509(14) 0.0039(11) 0.0187(11) 0.0015(11)
N5 0.0387(14) 0.0579(16) 0.0552(15) 0.0107(12) 0.0167(12) 0.0046(12)
N2 0.0518(15) 0.0593(15) 0.0481(14) -0.0123(12) 0.0160(12) -0.0024(12)
N1 0.0669(18) 0.0567(16) 0.0464(15) -0.0092(13) 0.0156(13) -0.0071(14)
C18 0.0401(16) 0.0440(15) 0.0468(16) 0.0022(12) 0.0087(12) 0.0017(12)
C28 0.0384(16) 0.0523(17) 0.0502(17) -0.0061(14) 0.0118(13) -0.0008(13)
C17 0.0388(15) 0.0471(16) 0.0441(15) 0.0010(13) 0.0098(12) 0.0006(12)
C23 0.0400(15) 0.0483(16) 0.0472(16) -0.0029(13) 0.0080(12) 0.0034(13)
C13 0.0389(15) 0.0534(17) 0.0524(17) 0.0111(14) 0.0162(13) 0.0016(13)
C22 0.0505(18) 0.0521(17) 0.0466(17) 0.0031(14) 0.0137(13) -0.0046(14)
C14 0.0535(18) 0.0467(16) 0.0570(18) -0.0024(14) 0.0247(14) -0.0003(14)
C11 0.0511(18) 0.0570(18) 0.0448(16) 0.0032(14) 0.0119(13) 0.0016(15)
C19 0.0398(16) 0.0579(18) 0.0581(18) 0.0078(15) 0.0110(13) 0.0033(14)
C26 0.0501(18) 0.0512(17) 0.0430(16) -0.0055(13) 0.0074(13) 0.0060(14)
C12 0.0444(17) 0.0590(18) 0.0499(17) -0.0010(14) 0.0103(13) -0.0047(14)
C7 0.059(2) 0.0621(19) 0.0441(17) -0.0028(15) 0.0105(14) -0.0045(16)
C6 0.0535(18) 0.0486(17) 0.0455(17) 0.0059(13) 0.0128(13) 0.0021(14)
C20 0.0477(17) 0.0498(17) 0.0566(18) 0.0052(14) 0.0047(14) 0.0075(14)
C27 0.0374(16) 0.071(2) 0.0549(18) -0.0004(16) 0.0056(13) 0.0034(15)
C16 0.0432(17) 0.0517(17) 0.0502(17) 0.0065(14) 0.0138(13) 0.0030(14)
C29 0.0481(18) 0.0525(18) 0.0496(17) -0.0041(14) 0.0107(14) 0.0029(14)
C1 0.0528(18) 0.0472(16) 0.0456(16) -0.0006(13) 0.0087(13) 0.0013(14)
C21 0.0586(19) 0.0457(16) 0.0445(16) 0.0031(13) 0.0053(14) -0.0012(14)
C24 0.0398(17) 0.067(2) 0.062(2) 0.0066(16) 0.0064(14) 0.0002(15)
C8 0.060(2) 0.065(2) 0.0480(18) -0.0055(15) 0.0174(15) 0.0000(16)
C15 0.0570(19) 0.0463(16) 0.0627(19) -0.0051(14) 0.0240(15) -0.0021(14)
C9 0.059(2) 0.071(2) 0.0568(19) 0.0110(16) 0.0283(16) 0.0041(17)
C25 0.0485(19) 0.0597(19) 0.064(2) 0.0014(16) 0.0122(15) -0.0042(15)
C10 0.060(2) 0.0570(19) 0.076(2) 0.0115(17) 0.0366(17) 0.0002(16)
C5 0.071(2) 0.059(2) 0.0527(19) 0.0091(15) 0.0223(16) 0.0087(17)
C4 0.057(2) 0.069(2) 0.074(2) 0.0136(19) 0.0235(17) 0.0037(18)
C2 0.061(2) 0.0568(19) 0.061(2) -0.0043(16) 0.0101(16) -0.0021(16)
C3 0.057(2) 0.065(2) 0.079(2) 0.0114(19) 0.0101(18) -0.0062(17)

loop_
_atom_type_symbol
_atom_type_description
_atom_type_scat_dispersion_real
_atom_type_scat_dispersion_imag
_atom_type_scat_source
C C 0.0033 0.0016 'International Tables Vol C Tables 4.2.6.8 and 6.1.1.4'
H H 0.0000 0.0000 'International Tables Vol C Tables 4.2.6.8 and 6.1.1.4'
Cl Cl 0.1484 0.1585 'International Tables Vol C Tables 4.2.6.8 and 6.1.1.4'
N N 0.0061 0.0033 'International Tables Vol C Tables 4.2.6.8 and 6.1.1.4'
O O 0.0106 0.0060 'International Tables Vol C Tables 4.2.6.8 and 6.1.1.4'

loop_
_geom_angle_atom_site_label_1
_geom_angle_atom_site_label_2
_geom_angle_atom_site_label_3
_geom_angle
_geom_angle_site_symmetry_1
_geom_angle_site_symmetry_3
_geom_angle_publ_flag
C16 N4 C18 109.8(2) . . ?
C16 N4 C13 122.6(2) . . ?
C18 N4 C13 127.6(2) . . ?
C11 N3 C15 110.0(2) . . ?
C11 N3 C10 113.4(2) . . ?
C15 N3 C10 108.1(2) . . ?
C16 N5 C17 110.3(2) . . ?
C7 N2 C1 109.9(2) . . ?
C7 N2 C8 123.2(3) . . ?
C1 N2 C8 126.8(3) . . ?
C7 N1 C6 110.0(3) . . ?
C19 C18 N4 133.5(3) . . ?
C19 C18 C17 120.0(3) . . ?
N4 C18 C17 106.5(2) . . ?
O6 C28 C27 119.8(3) . . ?
O6 C28 C23 119.8(3) . . ?
C27 C28 C23 120.5(3) . . ?
C22 C17 N5 130.9(3) . . ?
C22 C17 C18 122.4(3) . . ?
N5 C17 C18 106.7(2) . . ?
C24 C23 C28 117.5(3) . . ?
C24 C23 C29 121.9(3) . . ?
C28 C23 C29 120.5(3) . . ?
N4 C13 C14 111.2(2) . . ?
N4 C13 C12 111.9(2) . . ?
C14 C13 C12 110.8(2) . . ?
C17 C22 C21 116.6(3) . . ?
C15 C14 C13 111.0(2) . . ?
N3 C11 C12 110.8(2) . . ?
C18 C19 C20 117.9(3) . . ?
O5 C26 C27 118.0(3) . . ?
O5 C26 C25 121.7(3) . . ?
C27 C26 C25 120.3(3) . . ?
C11 C12 C13 111.4(3) . . ?
O1 C7 N1 127.3(3) . . ?
O1 C7 N2 126.0(3) . . ?
N1 C7 N2 106.7(3) . . ?
C5 C6 C1 121.2(3) . . ?
C5 C6 N1 131.7(3) . . ?
C1 C6 N1 107.1(3) . . ?
C21 C20 C19 120.7(3) . . ?
C26 C27 C28 120.4(3) . . ?
O2 C16 N5 125.9(3) . . ?
O2 C16 N4 127.5(3) . . ?
N5 C16 N4 106.7(2) . . ?
O3 C29 O4 122.9(3) . . ?
O3 C29 C23 119.6(3) . . ?
O4 C29 C23 117.5(3) . . ?
C2 C1 C6 121.4(3) . . ?
C2 C1 N2 132.4(3) . . ?
C6 C1 N2 106.2(3) . . ?
C20 C21 C22 122.5(3) . . ?
C20 C21 Cl1 118.7(2) . . ?
C22 C21 Cl1 118.8(2) . . ?
C25 C24 C23 122.2(3) . . ?
N2 C8 C9 112.5(3) . . ?
N3 C15 C14 111.0(2) . . ?
C8 C9 C10 114.3(3) . . ?
C24 C25 C26 119.1(3) . . ?
N3 C10 C9 115.7(3) . . ?
C4 C5 C6 117.1(3) . . ?
C3 C4 C5 121.8(3) . . ?
C1 C2 C3 117.1(3) . . ?
C4 C3 C2 121.3(3) . . ?

loop_
_geom_bond_atom_site_label_1
_geom_bond_atom_site_label_2
_geom_bond_distance
_geom_bond_site_symmetry_2
_geom_bond_publ_flag
Cl1 C21 1.742(3) . ?
O2 C16 1.233(3) . ?
O5 C26 1.367(3) . ?
O6 C28 1.352(3) . ?
O4 C29 1.272(4) . ?
O3 C29 1.257(4) . ?
O1 C7 1.242(4) . ?
N4 C16 1.375(4) . ?
N4 C18 1.401(4) . ?
N4 C13 1.463(3) . ?
N3 C11 1.499(4) . ?
N3 C15 1.501(4) . ?
N3 C10 1.505(4) . ?
N5 C16 1.371(4) . ?
N5 C17 1.392(4) . ?
N2 C7 1.376(4) . ?
N2 C1 1.400(4) . ?
N2 C8 1.456(4) . ?
N1 C7 1.358(4) . ?
N1 C6 1.398(4) . ?
C18 C19 1.385(4) . ?
C18 C17 1.403(4) . ?
C28 C27 1.388(4) . ?
C28 C23 1.404(4) . ?
C17 C22 1.372(4) . ?
C23 C24 1.390(4) . ?
C23 C29 1.484(4) . ?
C13 C14 1.522(4) . ?
C13 C12 1.523(4) . ?
C22 C21 1.386(4) . ?
C14 C15 1.516(4) . ?
C11 C12 1.520(4) . ?
C19 C20 1.394(4) . ?
C26 C27 1.372(4) . ?
C26 C25 1.389(4) . ?
C6 C5 1.383(4) . ?
C6 C1 1.391(4) . ?
C20 C21 1.377(4) . ?
C1 C2 1.378(4) . ?
C24 C25 1.378(4) . ?
C8 C9 1.508(5) . ?
C9 C10 1.525(4) . ?
C5 C4 1.379(5) . ?
C4 C3 1.377(5) . ?
C2 C3 1.388(5) . ?
